data_7124328
loop_
_publ_author_name
'Volla, Chandra MR'
'Singh, Anurag'
'Shukla, Rahul Kumar'

_publ_section_title
;
 Palladium-catalyzed Highly Diastereoslective Cascade Dihalogenation of
 Alkyne-tethered Cylcohexadienones via Umpolung of Palladium Enolate
;
_journal_name_full 'Chemical Communications'
_journal_paper_doi 10.1039/C9CC07164D
_journal_year 2019
_chemical_formula_moiety 'C17 H16 Cl2 O3'
_chemical_formula_sum 'C17 H16 Cl2 O3'
_chemical_formula_weight 339.20
_space_group_crystal_system monoclinic
_space_group_IT_number 14
_space_group_name_Hall '-P 2ybc'
_space_group_name_H-M_alt 'P 1 21/c 1'
_symmetry_space_group_name_Hall '-P 2ybc'
_symmetry_space_group_name_H-M 'P 1 21/c 1'
_atom_sites_solution_hydrogens geom
_atom_sites_solution_primary dual
_audit_creation_date 2019-02-05
_audit_creation_method
;
Olex2 1.2-ac3
(compiled 2017.08.10 svn.r3458 for OlexSys, GUI svn.r5381)
;
_audit_update_record
;
2019-05-01 deposited with the CCDC.    2019-10-14 downloaded from the CCDC.
;
_cell_angle_alpha 90
_cell_angle_beta 106.841(5)
_cell_angle_gamma 90
_cell_formula_units_Z 4
_cell_length_a 18.3597(9)
_cell_length_b 7.1062(4)
_cell_length_c 12.2665(6)
_cell_measurement_reflns_used 4343
_cell_measurement_temperature 150
_cell_measurement_theta_max 30.3900
_cell_measurement_theta_min 2.3090
_cell_volume 1531.75(14)
_computing_cell_refinement 'CrysAlisPro 1.171.39.46 (Rigaku OD, 2018)'
_computing_data_collection 'CrysAlisPro 1.171.39.46 (Rigaku OD, 2018)'
_computing_data_reduction 'CrysAlisPro 1.171.39.46 (Rigaku OD, 2018)'
_computing_molecular_graphics 'Olex2 (Dolomanov et al., 2009)'
_computing_publication_material 'Olex2 (Dolomanov et al., 2009)'
_computing_structure_refinement 'ShelXL (Sheldrick, 2015)'
_computing_structure_solution 'ShelXT (Sheldrick, 2015)'
_diffrn_ambient_temperature 150
_diffrn_detector 'CCD plate'
_diffrn_measured_fraction_theta_full 0.999
_diffrn_measured_fraction_theta_max 0.999
_diffrn_measurement_details
;
List of Runs (angles in degrees, time in seconds):

  # Type    Start    End  Width  t~exp~   \w     \q     \k     \f   Frames
#--------------------------------------------------------------------------
  1  \w   -110.00  70.00   0.50    8.00    --  -20.00   0.00 108.00  360
  2  \w    -81.00  13.50   0.50    8.00    --  -20.00 -72.00 -36.00  189
  3  \w   -110.00 -50.00   0.50    8.00    --  -20.00   0.00-108.00  120
;
_diffrn_measurement_device 'abstract diffractometer'
_diffrn_measurement_device_type 'dtrek-CrysAlisPro-abstract goniometer imported rigaku-d*trek images'
_diffrn_measurement_method '\w scans'
_diffrn_orient_matrix_type 'CrysAlisPro convention (1999,Acta A55,543-557)'
_diffrn_orient_matrix_UB_11 0.0051347000
_diffrn_orient_matrix_UB_12 -0.0774524000
_diffrn_orient_matrix_UB_13 -0.0334694000
_diffrn_orient_matrix_UB_21 -0.0397646000
_diffrn_orient_matrix_UB_22 -0.0024979000
_diffrn_orient_matrix_UB_23 -0.0271447000
_diffrn_orient_matrix_UB_31 0.0047743000
_diffrn_orient_matrix_UB_32 0.0628378000
_diffrn_orient_matrix_UB_33 -0.0423398000
_diffrn_radiation_monochromator graphite
_diffrn_radiation_probe x-ray
_diffrn_radiation_type MoK\a
_diffrn_radiation_wavelength 0.71073
_diffrn_reflns_av_R_equivalents 0.0512
_diffrn_reflns_av_unetI/netI 0.0515
_diffrn_reflns_Laue_measured_fraction_full 0.999
_diffrn_reflns_Laue_measured_fraction_max 0.999
_diffrn_reflns_limit_h_max 21
_diffrn_reflns_limit_h_min -21
_diffrn_reflns_limit_k_max 7
_diffrn_reflns_limit_k_min -8
_diffrn_reflns_limit_l_max 14
_diffrn_reflns_limit_l_min -14
_diffrn_reflns_number 9210
_diffrn_reflns_point_group_measured_fraction_full 0.999
_diffrn_reflns_point_group_measured_fraction_max 0.999
_diffrn_reflns_theta_full 25.000
_diffrn_reflns_theta_max 25.000
_diffrn_reflns_theta_min 2.318
_diffrn_source 'fine-focus sealed X-ray tube'
_diffrn_source_type 'Enhance (Mo) X-ray Source'
_exptl_absorpt_coefficient_mu 0.433
_exptl_absorpt_correction_T_max 1.00000
_exptl_absorpt_correction_T_min 0.75493
_exptl_absorpt_correction_type multi-scan
_exptl_absorpt_process_details
;
CrysAlisPro 1.171.39.46 (Rigaku Oxford Diffraction, 2018)
Empirical absorption correction using spherical harmonics,
 implemented in SCALE3 ABSPACK scaling algorithm.
;
_exptl_crystal_colour colourless
_exptl_crystal_colour_primary colourless
_exptl_crystal_density_diffrn 1.471
_exptl_crystal_description plate
_exptl_crystal_F_000 704
_exptl_crystal_size_max 0.198
_exptl_crystal_size_mid 0.08
_exptl_crystal_size_min 0.038
_refine_diff_density_max 0.433
_refine_diff_density_min -0.306
_refine_diff_density_rms 0.071
_refine_ls_extinction_method none
_refine_ls_goodness_of_fit_ref 1.040
_refine_ls_hydrogen_treatment constr
_refine_ls_matrix_type full
_refine_ls_number_parameters 201
_refine_ls_number_reflns 2703
_refine_ls_number_restraints 0
_refine_ls_restrained_S_all 1.040
_refine_ls_R_factor_all 0.0619
_refine_ls_R_factor_gt 0.0464
_refine_ls_shift/su_max 0.001
_refine_ls_shift/su_mean 0.000
_refine_ls_structure_factor_coef Fsqd
_refine_ls_weighting_details 'w=1/[\s^2^(Fo^2^)+(0.0522P)^2^+0.7403P] where P=(Fo^2^+2Fc^2^)/3'
_refine_ls_weighting_scheme calc
_refine_ls_wR_factor_gt 0.1051
_refine_ls_wR_factor_ref 0.1164
_reflns_Friedel_coverage 0.000
_reflns_number_gt 2182
_reflns_number_total 2703
_reflns_threshold_expression 'I > 2\s(I)'
_cod_data_source_file c9cc07164d2.cif
_cod_data_source_block cmrv-as-249_mo
_cod_database_code 7124328
_shelx_shelxl_version_number 2014/7
_shelx_space_group_comment
;
The symmetry employed for this shelxl refinement is uniquely defined
by the following loop, which should always be used as a source of
symmetry information in preference to the above space-group names.
They are only intended as comments.
;
_shelx_estimated_absorpt_t_max 0.984
_shelx_estimated_absorpt_t_min 0.919
_reflns_odcompleteness_completeness 90.13
_reflns_odcompleteness_iscentric 1
_reflns_odcompleteness_theta 31.05
_olex2_refinement_description
;
1. Fixed Uiso
 At 1.2 times of:
  All C(H) groups, All C(H,H) groups
 At 1.5 times of:
  All C(H,H,H) groups
2.a Ternary CH refined with riding coordinates:
 C13(H13), C12(H12)
2.b Secondary CH2 refined with riding coordinates:
 C10(H10A,H10B)
2.c Aromatic/amide H refined with riding coordinates:
 C16(H16), C6(H6), C7(H7), C3(H3), C4(H4), C15(H15)
2.d Idealised Me refined as rotating group:
 C17(H17A,H17B,H17C), C1(H1A,H1B,H1C)
;
_olex2_submission_special_instructions 'No special instructions were received'
_oxdiff_exptl_absorpt_empirical_details
;
Empirical correction (ABSPACK) includes:
- Absorption correction using spherical harmonics
- Frame scaling
- Detector area scaling
;
_oxdiff_exptl_absorpt_empirical_full_max 1.474
_oxdiff_exptl_absorpt_empirical_full_min 0.746

loop_
_space_group_symop_operation_xyz
'x, y, z'
'-x, y+1/2, -z+1/2'
'-x, -y, -z'
'x, -y-1/2, z-1/2'

loop_
_atom_site_label
_atom_site_type_symbol
_atom_site_fract_x
_atom_site_fract_y
_atom_site_fract_z
_atom_site_U_iso_or_equiv
_atom_site_adp_type
_atom_site_occupancy
_atom_site_site_symmetry_order
_atom_site_calc_flag
_atom_site_refinement_flags_posn
Cl1 Cl 0.70960(4) 0.08489(10) 0.58649(6) 0.0266(2) Uani 1 1 d .
Cl2 Cl 0.95400(4) 0.19178(10) 0.59632(6) 0.0275(2) Uani 1 1 d .
O2 O 0.78555(11) 0.7074(3) 0.50507(17) 0.0280(5) Uani 1 1 d .
O1 O 0.36291(11) 0.3581(3) 0.32109(17) 0.0313(5) Uani 1 1 d .
O3 O 0.86217(12) 0.1043(3) 0.32869(17) 0.0339(5) Uani 1 1 d .
C5 C 0.59870(15) 0.3055(4) 0.4507(2) 0.0213(6) Uani 1 1 d .
C9 C 0.73538(15) 0.4076(4) 0.4927(2) 0.0200(6) Uani 1 1 d .
C16 C 0.87105(15) 0.5855(4) 0.4111(2) 0.0253(7) Uani 1 1 d .
H16 H 0.8818 0.7037 0.3830 0.030 Uiso 1 1 calc R
C11 C 0.85056(16) 0.5855(4) 0.5218(2) 0.0232(6) Uani 1 1 d .
C8 C 0.68143(15) 0.2871(4) 0.5011(2) 0.0207(6) Uani 1 1 d .
C2 C 0.44036(15) 0.3468(4) 0.3574(2) 0.0244(6) Uani 1 1 d .
C6 C 0.54753(16) 0.2291(4) 0.5041(2) 0.0232(6) Uani 1 1 d .
H6 H 0.5668 0.1622 0.5736 0.028 Uiso 1 1 calc R
C13 C 0.85722(15) 0.2239(4) 0.5071(2) 0.0216(6) Uani 1 1 d .
H13 H 0.8272 0.1081 0.5110 0.026 Uiso 1 1 calc R
C7 C 0.47051(16) 0.2485(4) 0.4586(2) 0.0258(7) Uani 1 1 d .
H7 H 0.4372 0.1943 0.4964 0.031 Uiso 1 1 calc R
C3 C 0.48967(16) 0.4227(4) 0.3016(2) 0.0248(6) Uani 1 1 d .
H3 H 0.4700 0.4899 0.2323 0.030 Uiso 1 1 calc R
C17 C 0.91378(17) 0.6679(4) 0.6182(2) 0.0311(7) Uani 1 1 d .
H17A H 0.9248 0.7963 0.5984 0.047 Uiso 1 1 calc GR
H17B H 0.9596 0.5903 0.6307 0.047 Uiso 1 1 calc GR
H17C H 0.8979 0.6706 0.6878 0.047 Uiso 1 1 calc GR
C14 C 0.86438(15) 0.2437(4) 0.3871(2) 0.0241(7) Uani 1 1 d .
C10 C 0.72088(16) 0.6021(4) 0.4427(3) 0.0271(7) Uani 1 1 d .
H10A H 0.7168 0.6007 0.3605 0.033 Uiso 1 1 calc R
H10B H 0.6735 0.6553 0.4531 0.033 Uiso 1 1 calc R
C4 C 0.56745(16) 0.3999(4) 0.3472(2) 0.0236(6) Uani 1 1 d .
H4 H 0.6005 0.4495 0.3074 0.028 Uiso 1 1 calc R
C12 C 0.82052(15) 0.3915(4) 0.5478(2) 0.0208(6) Uani 1 1 d .
H12 H 0.8301 0.3804 0.6320 0.025 Uiso 1 1 calc R
C15 C 0.87534(16) 0.4348(4) 0.3502(2) 0.0282(7) Uani 1 1 d .
H15 H 0.8860 0.4512 0.2794 0.034 Uiso 1 1 calc R
C1 C 0.32945(17) 0.4891(4) 0.2324(3) 0.0340(7) Uani 1 1 d .
H1A H 0.3424 0.4534 0.1631 0.051 Uiso 1 1 calc GR
H1B H 0.3490 0.6156 0.2560 0.051 Uiso 1 1 calc GR
H1C H 0.2740 0.4881 0.2173 0.051 Uiso 1 1 calc GR

loop_
_atom_site_aniso_label
_atom_site_aniso_U_11
_atom_site_aniso_U_22
_atom_site_aniso_U_33
_atom_site_aniso_U_23
_atom_site_aniso_U_13
_atom_site_aniso_U_12
Cl1 0.0254(4) 0.0274(4) 0.0278(4) 0.0081(3) 0.0089(3) 0.0014(3)
Cl2 0.0220(4) 0.0349(5) 0.0239(4) 0.0024(3) 0.0040(3) 0.0024(3)
O2 0.0254(11) 0.0266(11) 0.0339(12) 0.0003(9) 0.0118(9) 0.0005(9)
O1 0.0227(11) 0.0347(12) 0.0341(12) 0.0061(10) 0.0044(9) 0.0017(9)
O3 0.0428(13) 0.0359(13) 0.0252(12) -0.0086(10) 0.0132(10) 0.0011(10)
C5 0.0243(15) 0.0202(15) 0.0206(15) -0.0013(12) 0.0086(12) 0.0008(12)
C9 0.0243(15) 0.0239(16) 0.0140(14) -0.0006(11) 0.0090(12) 0.0024(12)
C16 0.0238(15) 0.0278(17) 0.0270(16) 0.0061(13) 0.0116(13) -0.0025(12)
C11 0.0238(15) 0.0240(16) 0.0231(15) -0.0013(12) 0.0088(12) -0.0005(12)
C8 0.0253(15) 0.0193(15) 0.0191(14) 0.0028(11) 0.0092(12) 0.0027(12)
C2 0.0201(15) 0.0238(15) 0.0282(16) -0.0040(13) 0.0052(12) -0.0006(12)
C6 0.0297(16) 0.0209(15) 0.0216(15) 0.0023(12) 0.0112(13) 0.0008(12)
C13 0.0216(15) 0.0249(16) 0.0185(15) 0.0003(12) 0.0060(12) -0.0007(12)
C7 0.0260(16) 0.0252(16) 0.0298(17) -0.0001(13) 0.0135(13) -0.0026(13)
C3 0.0259(16) 0.0262(16) 0.0213(15) -0.0005(13) 0.0053(13) 0.0012(13)
C17 0.0335(17) 0.0285(17) 0.0294(17) -0.0053(13) 0.0061(14) -0.0073(14)
C14 0.0159(14) 0.0366(18) 0.0199(15) -0.0042(13) 0.0056(12) 0.0017(12)
C10 0.0256(16) 0.0268(17) 0.0310(17) 0.0044(13) 0.0114(13) 0.0032(13)
C4 0.0271(16) 0.0233(16) 0.0236(15) -0.0013(12) 0.0125(13) 0.0000(12)
C12 0.0226(15) 0.0269(16) 0.0151(14) 0.0000(12) 0.0086(12) -0.0006(12)
C15 0.0284(16) 0.0391(19) 0.0192(15) 0.0031(14) 0.0103(13) -0.0022(14)
C1 0.0311(17) 0.0300(18) 0.0355(19) 0.0006(14) 0.0010(14) 0.0011(14)

loop_
_atom_type_symbol
_atom_type_description
_atom_type_scat_dispersion_real
_atom_type_scat_dispersion_imag
_atom_type_scat_source
C C 0.0033 0.0016 'International Tables Vol C Tables 4.2.6.8 and 6.1.1.4'
H H 0.0000 0.0000 'International Tables Vol C Tables 4.2.6.8 and 6.1.1.4'
Cl Cl 0.1484 0.1585 'International Tables Vol C Tables 4.2.6.8 and 6.1.1.4'
O O 0.0106 0.0060 'International Tables Vol C Tables 4.2.6.8 and 6.1.1.4'

loop_
_geom_angle_atom_site_label_1
_geom_angle_atom_site_label_2
_geom_angle_atom_site_label_3
_geom_angle
C10 O2 C11 106.7(2)
C2 O1 C1 117.7(2)
C6 C5 C8 121.3(2)
C6 C5 C4 117.0(2)
C4 C5 C8 121.6(2)
C8 C9 C10 124.9(2)
C8 C9 C12 127.5(2)
C10 C9 C12 106.8(2)
C11 C16 H16 117.3
C15 C16 H16 117.3
C15 C16 C11 125.5(2)
O2 C11 C16 106.5(2)
O2 C11 C17 107.1(2)
O2 C11 C12 103.6(2)
C16 C11 C17 111.6(2)
C16 C11 C12 112.4(2)
C17 C11 C12 114.9(2)
C5 C8 Cl1 114.28(19)
C9 C8 Cl1 118.1(2)
C9 C8 C5 127.5(2)
O1 C2 C7 115.4(2)
O1 C2 C3 125.5(3)
C7 C2 C3 119.1(3)
C5 C6 H6 119.2
C7 C6 C5 121.5(3)
C7 C6 H6 119.2
Cl2 C13 H13 109.0
C14 C13 Cl2 104.56(17)
C14 C13 H13 109.0
C12 C13 Cl2 110.54(19)
C12 C13 H13 109.0
C12 C13 C14 114.5(2)
C2 C7 H7 119.6
C6 C7 C2 120.8(2)
C6 C7 H7 119.6
C2 C3 H3 120.1
C4 C3 C2 119.8(3)
C4 C3 H3 120.1
C11 C17 H17A 109.5
C11 C17 H17B 109.5
C11 C17 H17C 109.5
H17A C17 H17B 109.5
H17A C17 H17C 109.5
H17B C17 H17C 109.5
O3 C14 C13 119.8(3)
O3 C14 C15 123.9(2)
C15 C14 C13 116.3(2)
O2 C10 C9 104.0(2)
O2 C10 H10A 110.9
O2 C10 H10B 110.9
C9 C10 H10A 110.9
C9 C10 H10B 110.9
H10A C10 H10B 109.0
C5 C4 H4 119.2
C3 C4 C5 121.7(2)
C3 C4 H4 119.2
C9 C12 C11 102.9(2)
C9 C12 C13 114.2(2)
C9 C12 H12 108.4
C11 C12 H12 108.4
C13 C12 C11 114.2(2)
C13 C12 H12 108.4
C16 C15 C14 122.7(2)
C16 C15 H15 118.6
C14 C15 H15 118.6
O1 C1 H1A 109.5
O1 C1 H1B 109.5
O1 C1 H1C 109.5
H1A C1 H1B 109.5
H1A C1 H1C 109.5
H1B C1 H1C 109.5

loop_
_geom_bond_atom_site_label_1
_geom_bond_atom_site_label_2
_geom_bond_distance
Cl1 C8 1.765(3)
Cl2 C13 1.811(3)
O2 C11 1.441(3)
O2 C10 1.424(3)
O1 C2 1.364(3)
O1 C1 1.428(3)
O3 C14 1.217(3)
C5 C8 1.470(4)
C5 C6 1.401(3)
C5 C4 1.403(4)
C9 C8 1.336(4)
C9 C10 1.504(4)
C9 C12 1.517(4)
C16 H16 0.9500
C16 C11 1.509(4)
C16 C15 1.321(4)
C11 C17 1.514(4)
C11 C12 1.552(4)
C2 C7 1.391(4)
C2 C3 1.393(4)
C6 H6 0.9500
C6 C7 1.369(4)
C13 H13 1.0000
C13 C14 1.522(3)
C13 C12 1.521(4)
C7 H7 0.9500
C3 H3 0.9500
C3 C4 1.384(4)
C17 H17A 0.9800
C17 H17B 0.9800
C17 H17C 0.9800
C14 C15 1.464(4)
C10 H10A 0.9900
C10 H10B 0.9900
C4 H4 0.9500
C12 H12 1.0000
C15 H15 0.9500
C1 H1A 0.9800
C1 H1B 0.9800
C1 H1C 0.9800
